data_9002687
loop_
_publ_author_name
'Rodehorst, U.'
'Geiger, C. A.'
'Armbruster, T.'

_publ_section_title
;
 The crystal structures of grossular and spessartine between 100 and 600 K
 and the crystal chemistry of grossular-spessartine solid solutions
 Sample: T = 103 K
;
_journal_name_full 'American Mineralogist'
_journal_page_first 542
_journal_page_last 549
_journal_volume 87
_journal_year 2002
_chemical_formula_structural Mn3Al2(SiO4)3
_chemical_formula_sum 'Al2 Mn3 O12 Si3'
_chemical_name_mineral Spessartine
_space_group_IT_number 230
_symmetry_space_group_name_Hall '-I 4bd 2c 3'
_symmetry_space_group_name_H-M 'I a -3 d'
_cell_angle_alpha 90
_cell_angle_beta 90
_cell_angle_gamma 90
_cell_length_a 11.604
_cell_length_b 11.604
_cell_length_c 11.604
_cell_formula_units_Z 8
_cell_volume 1562.511
_database_code_amcsd 0002776
_diffrn_ambient_temperature 103
_exptl_crystal_density_diffrn 4.209
_cod_original_formula_sum 'O12 Mn3 Al2 Si3'
_cod_database_code 9002687

loop_
_space_group_symop_operation_xyz
x,y,z
1/2+x,1/2+y,1/2+z
z,1/2-x,1/2+y
1/2+z,-x,+y
-y,1/2+z,1/2-x
1/2-y,+z,-x
x,1/2-y,1/2+z
1/2+x,-y,+z
-z,1/2+x,1/2-y
1/2-z,+x,-y
y,1/2-z,1/2+x
1/2+y,-z,+x
-x,1/2+y,1/2-z
1/2-x,+y,-z
3/4+x,1/4-z,3/4-y
1/4+x,3/4-z,1/4-y
3/4-z,1/4+y,3/4+x
1/4-z,3/4+y,1/4+x
3/4+y,1/4-x,3/4-z
1/4+y,3/4-x,1/4-z
3/4-x,1/4+z,3/4+y
1/4-x,3/4+z,1/4+y
3/4+z,1/4-y,3/4-x
1/4+z,3/4-y,1/4-x
3/4-y,1/4+x,3/4+z
1/4-y,3/4+x,1/4+z
1/4+x,1/4+z,1/4+y
3/4+x,3/4+z,3/4+y
1/4-z,1/4-y,1/4-x
3/4-z,3/4-y,3/4-x
1/4+y,1/4+x,1/4+z
3/4+y,3/4+x,3/4+z
1/4-x,1/4-z,1/4-y
3/4-x,3/4-z,3/4-y
1/4+z,1/4+y,1/4+x
3/4+z,3/4+y,3/4+x
1/4-y,1/4-x,1/4-z
3/4-y,3/4-x,3/4-z
1/2+z,x,1/2-y
+z,1/2+x,-y
1/2-y,-z,1/2+x
-y,1/2-z,+x
1/2+x,y,1/2-z
+x,1/2+y,-z
1/2-z,-x,1/2+y
-z,1/2-x,+y
1/2+y,z,1/2-x
+y,1/2+z,-x
1/2-x,-y,1/2+z
-x,1/2-y,+z
1/2-z,1/2+x,y
-z,+x,1/2+y
1/2+y,1/2-z,-x
+y,-z,1/2-x
1/2-x,1/2+y,z
-x,+y,1/2+z
1/2+z,1/2-x,-y
+z,-x,1/2-y
1/2-y,1/2+z,x
-y,+z,1/2+x
1/2+x,1/2-y,-z
+x,-y,1/2-z
3/4-x,3/4+z,1/4-y
1/4-x,1/4+z,3/4-y
3/4+z,3/4-y,1/4+x
1/4+z,1/4-y,3/4+x
3/4-y,3/4+x,1/4-z
1/4-y,1/4+x,3/4-z
3/4+x,3/4-z,1/4+y
1/4+x,1/4-z,3/4+y
3/4-z,3/4+y,1/4-x
1/4-z,1/4+y,3/4-x
3/4+y,3/4-x,1/4+z
1/4+y,1/4-x,3/4+z
1/4-x,3/4-z,3/4+y
3/4-x,1/4-z,1/4+y
1/4+z,3/4+y,3/4-x
3/4+z,1/4+y,1/4-x
1/4-y,3/4-x,3/4+z
3/4-y,1/4-x,1/4+z
1/4+x,3/4+z,3/4-y
3/4+x,1/4+z,1/4-y
1/4-z,3/4-y,3/4+x
3/4-z,1/4-y,1/4+x
1/4+y,3/4+x,3/4-z
3/4+y,1/4+x,1/4-z
-z,-x,-y
1/2-z,1/2-x,1/2-y
y,z,x
1/2+y,1/2+z,1/2+x
-x,-y,-z
1/2-x,1/2-y,1/2-z
z,x,y
1/2+z,1/2+x,1/2+y
-y,-z,-x
1/2-y,1/2-z,1/2-x

loop_
_atom_site_aniso_label
_atom_site_aniso_U_11
_atom_site_aniso_U_22
_atom_site_aniso_U_33
_atom_site_aniso_U_12
_atom_site_aniso_U_13
_atom_site_aniso_U_23
O 0.00370 0.00370 0.00280 0.00020 -0.00070 0.00020
Mn 0.00390 0.00390 0.00230 0.00060 0.00000 0.00000
Al 0.00240 0.00240 0.00240 0.00010 0.00010 0.00010
Si 0.00240 0.00210 0.00210 0.00000 0.00000 0.00000

loop_
_atom_site_label
_atom_site_fract_x
_atom_site_fract_y
_atom_site_fract_z
O 0.03492 0.04798 0.65236
Mn 0.00000 0.25000 0.12500
Al 0.00000 0.00000 0.00000
Si 0.37500 0.00000 0.25000

loop_
_cod_related_entry_id
_cod_related_entry_database
_cod_related_entry_code
1 AMCSD 0002776
